data_1534208
loop_
_publ_author_name
'Balbach, B.K.'
'Ziegler, M.L.'
'Oberdorfer, F.'
'Helus, F.'

_publ_section_title
;
 Stickstoffdioxid und die isoelektronische COOH-Gruppe als
 5-Elektronendonoren in Carbonylmetallkomplexen, Herstellung und
 Charakterisierung der ersten 'Metallacarbonsaeure'
;
_journal_name_full 'Angewandte Chemie (German Edition)'
_journal_page_first 479
_journal_page_last 480
_journal_volume 93
_journal_year 1981
_chemical_formula_sum 'C15 H O16 Re3'
_chemical_name_systematic 'Re3 (C O)14 (C O (O H))'
_space_group_IT_number 14
_symmetry_space_group_name_Hall '-P 2yn'
_symmetry_space_group_name_H-M 'P 1 21/n 1'
_cell_angle_alpha 90
_cell_angle_beta 99.33
_cell_angle_gamma 90
_cell_formula_units_Z 4
_cell_length_a 6.834
_cell_length_b 17.763
_cell_length_c 18.4439
_cell_volume 2209.329
_citation_journal_id_ASTM ANCEAD
_cod_data_source_file Balbach_ANCEAD_1981_1422.cif
_cod_data_source_block C15H1O16Re3
_cod_original_sg_symbol_Hall '-P 2ybc (x-z,y,z)'
_cod_original_formula_sum 'C15 H1 O16 Re3'
_cod_database_code 1534208

loop_
_symmetry_equiv_pos_as_xyz
x,y,z
-x+1/2,y+1/2,-z+1/2
-x,-y,-z
x-1/2,-y-1/2,z-1/2

loop_
_atom_site_label
_atom_site_type_symbol
_atom_site_fract_x
_atom_site_fract_y
_atom_site_fract_z
_atom_site_occupancy
_atom_site_U_iso_or_equiv
O11 O-2 -0.2941 0.5388 0.5316 1 0.0
O6 O-2 0.4854 0.1823 0.6914 1 0.0
C3 C+2 0.1511 0.1661 0.3673 1 0.0
O16 O-2 -0.0226 0.352 0.5467 1 0.0
O9 O-2 0.1772 -0.0325 0.6669 1 0.0
C14 C+2 0.0807 0.3442 0.7112 1 0.0
C5 C+2 0.1161 0.1318 0.5233 1 0.0
C13 C+2 -0.3214 0.3615 0.6456 1 0.0
C11 C+2 -0.2178 0.4965 0.5694 1 0.0
C15 C+3 -0.0013 0.2797 0.5458 1 0.0
O15 O-2 -0.0268 0.246 0.6053 1 0.0
O3 O-2 0.2031 0.1344 0.3194 1 0.0
O12 O-2 -0.1334 0.5206 0.7699 1 0.0
O5 O-2 0.1837 0.0688 0.5001 1 0.0
C1 C+2 0.3379 0.2653 0.4814 1 0.0
C6 C+2 0.3339 0.1642 0.6692 1 0.0
O1 O-2 0.4872 0.2894 0.4949 1 0.0
C9 C+2 0.1299 0.0245 0.6556 1 0.0
O2 O-2 -0.0571 0.3651 0.3538 1 0.0
Re3 Re -0.06478 0.41909 0.64156 1 0.0
Re2 Re 0.06268 0.22358 0.45002 1 0.0
O7 O-2 -0.378 0.0763 0.5651 1 0.0
C10 C+2 0.1996 0.4701 0.6375 1 0.0
C2 C+2 -0.009 0.31 0.3907 1 0.0
Re1 Re 0.04931 0.13153 0.63176 1 0.0
C4 C+2 -0.2217 0.1867 0.4257 1 0.0
O8 O-2 -0.065 0.1517 0.7875 1 0.0
C7 C+2 -0.2328 0.0971 0.5888 1 0.0
O10 O-2 0.3437 0.5019 0.6357 1 0.0
C8 C+2 -0.024 0.1445 0.7299 1 0.0
O14 O-2 0.1666 0.3078 0.7538 1 0.0
C12 C+2 -0.1051 0.4848 0.7213 1 0.0
O4 O-2 -0.3737 0.1591 0.4128 1 0.0
O13 O-2 -0.4687 0.3336 0.6516 1 0.0
